data_7211949
loop_
_publ_author_name
'Barnes, Nicholas A.'
'Flower, Kevin R.'
'Fyyaz, Saad A.'
'Godfrey, Stephen M.'
'McGown, Alan T.'
'Miles, Philip J.'
'Pritchard, Robin G.'
'Warren, John E.'

_publ_section_title
;
 Can the solid state structures of the dihalogen adducts R3EX2 (E = P, As;
 R = alkyl, aryl; X = Br, I) with the molecular spoke geometry be
 considered good mimics of the gold(i) systems [(R3E)AuX] (E = As, P; R =
 alkyl, aryl; X = Cl, Br, I)?
;
_journal_issue 3
_journal_name_full CrystEngComm
_journal_page_first 784
_journal_paper_doi 10.1039/b917245a
_journal_volume 12
_journal_year 2010
_chemical_compound_source 'synthesis as described'
_chemical_formula_moiety 'C24 H19 Au1 Br1 P1'
_chemical_formula_sum 'C24 H19 Au Br P'
_chemical_formula_weight 615.08
_chemical_name_systematic
;
?
;
_space_group_IT_number 2
_symmetry_cell_setting triclinic
_symmetry_Int_Tables_number 2
_symmetry_space_group_name_Hall '-P 1'
_symmetry_space_group_name_H-M 'P -1'
_atom_sites_solution_hydrogens geom
_atom_sites_solution_primary direct
_atom_sites_solution_secondary difmap
_audit_creation_date 2009-03-11T17:57:23-00:00
_audit_creation_method 'WinGX routine CIF_UPDATE'
_cell_angle_alpha 73.228(4)
_cell_angle_beta 73.548(3)
_cell_angle_gamma 87.343(3)
_cell_formula_units_Z 2
_cell_length_a 9.5352(6)
_cell_length_b 9.8668(6)
_cell_length_c 12.0877(8)
_cell_measurement_reflns_used 3474
_cell_measurement_temperature 233(2)
_cell_measurement_theta_max 26
_cell_measurement_theta_min 2
_cell_measurement_wavelength 0.71073
_cell_volume 1043.50(12)
_computing_cell_refinement 'HKL Scalepack (Otwinowski & Minor 1997)'
_computing_data_collection 'Collect (Nonius BV, 1997-2000)'
_computing_data_reduction 'HKL Denzo and Scalepack (Otwinowski & Minor 1997)'
_computing_molecular_graphics 'Ortep-3 for Windows (Farrugia, 1997)'
_computing_publication_material 'WinGX publication routines (Farrugia, 1999)'
_computing_structure_refinement 'SHELXL-97 (Sheldrick, 1997)'
_computing_structure_solution 'SHELXS-86 (Sheldrick, 1986)'
_diffrn_ambient_temperature 233(2)
_diffrn_detector 'CCD plate'
_diffrn_detector_area_resol_mean 9
_diffrn_measured_fraction_theta_full 0.949
_diffrn_measured_fraction_theta_max 0.949
_diffrn_measurement_device '95mm CCD camera on \k-goniostat'
_diffrn_measurement_device_type KappaCCD
_diffrn_measurement_method 'CCD rotation images, thick slices'
_diffrn_orient_matrix_type 'by Nonius Collect from scalepack cell'
_diffrn_orient_matrix_UB_11 0.528901E-1
_diffrn_orient_matrix_UB_12 0.931016E-1
_diffrn_orient_matrix_UB_13 -0.205999E-1
_diffrn_orient_matrix_UB_21 -0.955937E-1
_diffrn_orient_matrix_UB_22 0.453661E-1
_diffrn_orient_matrix_UB_23 0.232884E-1
_diffrn_orient_matrix_UB_31 0.63305E-2
_diffrn_orient_matrix_UB_32 -0.222606E-1
_diffrn_orient_matrix_UB_33 0.845262E-1
_diffrn_radiation_monochromator graphite
_diffrn_radiation_probe x-ray
_diffrn_radiation_type MoK\a
_diffrn_radiation_wavelength 0.71073
_diffrn_reflns_av_R_equivalents 0.0896
_diffrn_reflns_av_unetI/netI 0.0722
_diffrn_reflns_limit_h_max 11
_diffrn_reflns_limit_h_min 0
_diffrn_reflns_limit_k_max 11
_diffrn_reflns_limit_k_min -11
_diffrn_reflns_limit_l_max 14
_diffrn_reflns_limit_l_min -13
_diffrn_reflns_number 13834
_diffrn_reflns_reduction_process
;
Scaled and merged with SORTAV
R.H. Blessing, (1987) Cryst. Rev. 1, 3-58
R.H. Blessing, (1989) J. Appl. Cryst. 22, 396-397
;
_diffrn_reflns_theta_full 25.5
_diffrn_reflns_theta_max 25.5
_diffrn_reflns_theta_min 2.96
_diffrn_source 'Enraf Nonius FR590'
_exptl_absorpt_coefficient_mu 9.046
_exptl_absorpt_correction_T_max 0.6129
_exptl_absorpt_correction_T_min 0.2649
_exptl_absorpt_correction_type multi-scan
_exptl_absorpt_process_details
;
R.H. Blessing, Acta Cryst. (1995), A51, 33-38
;
_exptl_crystal_colour colourless
_exptl_crystal_density_diffrn 1.958
_exptl_crystal_density_method 'not measured'
_exptl_crystal_description plate
_exptl_crystal_F_000 584
_exptl_crystal_size_max 0.2
_exptl_crystal_size_mid 0.1
_exptl_crystal_size_min 0.06
_refine_diff_density_max 1.528
_refine_diff_density_min -1.489
_refine_diff_density_rms 0.254
_refine_ls_extinction_method none
_refine_ls_goodness_of_fit_ref 1.055
_refine_ls_hydrogen_treatment constr
_refine_ls_matrix_type full
_refine_ls_number_parameters 244
_refine_ls_number_reflns 3686
_refine_ls_number_restraints 0
_refine_ls_restrained_S_all 1.055
_refine_ls_R_factor_all 0.0828
_refine_ls_R_factor_gt 0.0626
_refine_ls_shift/su_max 0.003
_refine_ls_shift/su_mean 0
_refine_ls_structure_factor_coef Fsqd
_refine_ls_weighting_details 'calc w=1/[\s^2^(Fo^2^)+(0.0582P)^2^+16.2393P] where P=(Fo^2^+2Fc^2^)/3'
_refine_ls_weighting_scheme calc
_refine_ls_wR_factor_gt 0.146
_refine_ls_wR_factor_ref 0.1663
_reflns_number_gt 3036
_reflns_number_total 3686
_reflns_threshold_expression >2sigma(I)
_cod_data_source_file b917245a.txt
_cod_data_source_block 2b
_cod_original_cell_volume 1043.50(11)
_cod_database_code 7211949

loop_
_symmetry_equiv_pos_as_xyz
'x, y, z'
'-x, -y, -z'

loop_
_atom_site_label
_atom_site_type_symbol
_atom_site_fract_x
_atom_site_fract_y
_atom_site_fract_z
_atom_site_U_iso_or_equiv
_atom_site_adp_type
_atom_site_occupancy
_atom_site_symmetry_multiplicity
_atom_site_calc_flag
_atom_site_refinement_flags
C1 C 0.2146(12) 0.8383(15) 0.1632(11) 0.045(3) Uani 1 1 d .
C2 C 0.2509(13) 0.9320(14) 0.0446(12) 0.045(3) Uani 1 1 d .
C3 C 0.3127(15) 0.8768(18) -0.0526(13) 0.058(4) Uani 1 1 d .
H3 H 0.3406 0.938 -0.1314 0.07 Uiso 1 1 calc R
C4 C 0.3332(14) 0.7325(14) -0.0332(13) 0.050(3) Uani 1 1 d .
H4 H 0.3772 0.6977 -0.0991 0.061 Uiso 1 1 calc R
C5 C 0.2902(15) 0.6397(15) 0.0810(13) 0.054(3) Uani 1 1 d .
H5 H 0.3012 0.5416 0.094 0.065 Uiso 1 1 calc R
C6 C 0.2316(13) 0.6945(13) 0.1736(13) 0.048(3) Uani 1 1 d .
H6 H 0.1999 0.6307 0.2512 0.057 Uiso 1 1 calc R
C7 C 0.2325(14) 1.0895(15) 0.0154(12) 0.048(3) Uani 1 1 d .
C8 C 0.0908(16) 1.1427(16) 0.0389(12) 0.055(3) Uani 1 1 d .
H8 H 0.0088 1.0801 0.0786 0.067 Uiso 1 1 calc R
C9 C 0.0724(17) 1.2865(17) 0.0037(15) 0.064(4) Uani 1 1 d .
H9 H -0.0224 1.3215 0.0184 0.077 Uiso 1 1 calc R
C10 C 0.1898(17) 1.3781(17) -0.0520(16) 0.067(4) Uani 1 1 d .
H10 H 0.1757 1.4762 -0.0724 0.081 Uiso 1 1 calc R
C11 C 0.3292(19) 1.3293(16) -0.0789(15) 0.065(4) Uani 1 1 d .
H11 H 0.4096 1.3938 -0.1185 0.079 Uiso 1 1 calc R
C12 C 0.3504(15) 1.1881(15) -0.0482(14) 0.058(4) Uani 1 1 d .
H12 H 0.4457 1.1554 -0.0698 0.07 Uiso 1 1 calc R
C13 C -0.0498(14) 0.9186(15) 0.3187(11) 0.046(3) Uani 1 1 d .
C14 C -0.1201(14) 1.0307(18) 0.3544(13) 0.059(4) Uani 1 1 d .
H14 H -0.0649 1.1018 0.3628 0.071 Uiso 1 1 calc R
C15 C -0.2728(16) 1.0409(18) 0.3785(14) 0.065(4) Uani 1 1 d .
H15 H -0.3191 1.1191 0.4008 0.078 Uiso 1 1 calc R
C16 C -0.3514(16) 0.9379(17) 0.3692(13) 0.060(4) Uani 1 1 d .
H16 H -0.4539 0.9421 0.3879 0.072 Uiso 1 1 calc R
C17 C -0.2837(15) 0.8264(17) 0.3327(14) 0.059(4) Uani 1 1 d .
H17 H -0.3409 0.7565 0.3248 0.071 Uiso 1 1 calc R
C18 C -0.1344(15) 0.8134(15) 0.3071(13) 0.056(3) Uani 1 1 d .
H18 H -0.09 0.7358 0.2824 0.067 Uiso 1 1 calc R
C19 C 0.1710(14) 0.7638(14) 0.4165(11) 0.047(3) Uani 1 1 d .
C20 C 0.3134(16) 0.7272(16) 0.4202(13) 0.057(3) Uani 1 1 d .
H20 H 0.3928 0.7721 0.3549 0.068 Uiso 1 1 calc R
C21 C 0.3402(18) 0.6276(17) 0.5167(15) 0.065(4) Uani 1 1 d .
H21 H 0.4361 0.6001 0.5158 0.077 Uiso 1 1 calc R
C22 C 0.222(2) 0.5673(16) 0.6168(15) 0.072(5) Uani 1 1 d .
H22 H 0.2389 0.5046 0.6862 0.087 Uiso 1 1 calc R
C23 C 0.0840(18) 0.5985(15) 0.6142(14) 0.063(4) Uani 1 1 d .
H23 H 0.0054 0.5522 0.6797 0.075 Uiso 1 1 calc R
C24 C 0.0557(15) 0.6979(15) 0.5165(12) 0.051(3) Uani 1 1 d .
H24 H -0.0412 0.7211 0.5174 0.062 Uiso 1 1 calc R
Au1 Au 0.25612(5) 1.10331(6) 0.28911(5) 0.0483(2) Uani 1 1 d .
Br1 Br 0.36683(16) 1.30791(16) 0.30599(13) 0.0595(4) Uani 1 1 d .
P1 P 0.1445(3) 0.9063(3) 0.2914(3) 0.0420(7) Uani 1 1 d .

loop_
_atom_site_aniso_label
_atom_site_aniso_U_11
_atom_site_aniso_U_22
_atom_site_aniso_U_33
_atom_site_aniso_U_23
_atom_site_aniso_U_13
_atom_site_aniso_U_12
C1 0.029(5) 0.064(8) 0.042(7) -0.018(6) -0.007(5) 0.005(5)
C2 0.040(6) 0.046(7) 0.060(8) -0.026(6) -0.023(6) 0.009(5)
C3 0.053(8) 0.083(11) 0.049(8) -0.035(8) -0.017(6) 0.003(7)
C4 0.052(7) 0.049(8) 0.064(9) -0.038(7) -0.017(6) 0.005(6)
C5 0.056(8) 0.050(8) 0.069(9) -0.033(7) -0.022(7) 0.011(6)
C6 0.044(7) 0.028(6) 0.067(8) -0.008(6) -0.018(6) 0.012(5)
C7 0.047(7) 0.061(8) 0.048(7) -0.021(6) -0.024(6) 0.010(6)
C8 0.057(8) 0.062(9) 0.051(8) -0.015(7) -0.022(6) 0.004(7)
C9 0.067(9) 0.061(9) 0.078(10) -0.033(8) -0.030(8) 0.016(8)
C10 0.067(10) 0.054(9) 0.087(11) -0.025(8) -0.026(8) 0.009(7)
C11 0.081(11) 0.048(9) 0.070(10) -0.014(8) -0.028(8) -0.002(7)
C12 0.049(7) 0.051(8) 0.075(10) -0.013(7) -0.025(7) 0.009(6)
C13 0.050(7) 0.060(8) 0.034(6) -0.020(6) -0.012(5) -0.004(6)
C14 0.045(7) 0.084(11) 0.057(8) -0.039(8) -0.010(6) 0.006(7)
C15 0.056(8) 0.071(10) 0.074(10) -0.038(9) -0.013(7) 0.011(7)
C16 0.048(7) 0.070(10) 0.061(9) -0.018(8) -0.017(7) 0.015(7)
C17 0.053(8) 0.072(10) 0.076(10) -0.046(8) -0.026(7) -0.003(7)
C18 0.051(8) 0.051(8) 0.069(9) -0.022(7) -0.017(7) 0.001(6)
C19 0.056(7) 0.046(7) 0.044(7) -0.021(6) -0.014(6) -0.004(6)
C20 0.059(8) 0.060(9) 0.049(8) -0.011(7) -0.017(6) -0.006(7)
C21 0.071(10) 0.060(9) 0.085(11) -0.038(9) -0.041(9) 0.011(8)
C22 0.109(14) 0.044(9) 0.062(10) -0.003(7) -0.034(10) 0.000(9)
C23 0.075(10) 0.046(8) 0.057(9) -0.008(7) -0.008(7) -0.014(7)
C24 0.049(7) 0.054(8) 0.057(8) -0.023(7) -0.016(6) -0.001(6)
Au1 0.0458(3) 0.0480(3) 0.0520(3) -0.0168(2) -0.0125(2) -0.0010(2)
Br1 0.0603(8) 0.0558(8) 0.0631(9) -0.0218(7) -0.0117(7) -0.0096(6)
P1 0.0376(15) 0.0423(17) 0.0482(18) -0.0172(15) -0.0108(13) -0.0011(13)

loop_
_atom_type_symbol
_atom_type_description
_atom_type_scat_dispersion_real
_atom_type_scat_dispersion_imag
_atom_type_scat_source
C C 0.003 0.002 'International Tables Vol C Tables 4.2.6.8 and 6.1.1.4'
H H 0 0 'International Tables Vol C Tables 4.2.6.8 and 6.1.1.4'
Au Au -2.013 8.802 'International Tables Vol C Tables 4.2.6.8 and 6.1.1.4'
Br Br -0.29 2.46 'International Tables Vol C Tables 4.2.6.8 and 6.1.1.4'
P P 0.102 0.094 'International Tables Vol C Tables 4.2.6.8 and 6.1.1.4'

loop_
_geom_angle_atom_site_label_1
_geom_angle_atom_site_label_2
_geom_angle_atom_site_label_3
_geom_angle
C6 C1 C2 116.6(11)
C6 C1 P1 123.1(10)
C2 C1 P1 120.2(10)
C3 C2 C1 118.7(12)
C3 C2 C7 117.1(12)
C1 C2 C7 124.2(11)
C4 C3 C2 120.6(14)
C4 C3 H3 119.7
C2 C3 H3 119.7
C5 C4 C3 121.1(12)
C5 C4 H4 119.5
C3 C4 H4 119.5
C6 C5 C4 117.6(13)
C6 C5 H5 121.2
C4 C5 H5 121.2
C5 C6 C1 125.1(13)
C5 C6 H6 117.4
C1 C6 H6 117.4
C8 C7 C12 117.4(13)
C8 C7 C2 119.6(12)
C12 C7 C2 122.6(12)
C9 C8 C7 119.9(14)
C9 C8 H8 120
C7 C8 H8 120
C10 C9 C8 120.6(15)
C10 C9 H9 119.7
C8 C9 H9 119.7
C9 C10 C11 120.8(15)
C9 C10 H10 119.6
C11 C10 H10 119.6
C12 C11 C10 119.9(15)
C12 C11 H11 120
C10 C11 H11 120
C11 C12 C7 121.2(14)
C11 C12 H12 119.4
C7 C12 H12 119.4
C14 C13 C18 118.4(12)
C14 C13 P1 120.5(10)
C18 C13 P1 121.1(10)
C13 C14 C15 121.3(14)
C13 C14 H14 119.3
C15 C14 H14 119.3
C16 C15 C14 119.2(14)
C16 C15 H15 120.4
C14 C15 H15 120.4
C15 C16 C17 120.5(14)
C15 C16 H16 119.8
C17 C16 H16 119.8
C18 C17 C16 122.0(13)
C18 C17 H17 119
C16 C17 H17 119
C17 C18 C13 118.5(13)
C17 C18 H18 120.7
C13 C18 H18 120.7
C24 C19 C20 117.7(13)
C24 C19 P1 122.8(10)
C20 C19 P1 119.2(10)
C21 C20 C19 121.7(14)
C21 C20 H20 119.2
C19 C20 H20 119.2
C20 C21 C22 118.7(15)
C20 C21 H21 120.6
C22 C21 H21 120.6
C23 C22 C21 120.5(15)
C23 C22 H22 119.7
C21 C22 H22 119.7
C22 C23 C24 121.0(14)
C22 C23 H23 119.5
C24 C23 H23 119.5
C23 C24 C19 120.2(13)
C23 C24 H24 119.9
C19 C24 H24 119.9
P1 Au1 Br1 174.86(9)
C13 P1 C1 108.2(5)
C13 P1 C19 105.5(6)
C1 P1 C19 103.6(6)
C13 P1 Au1 113.5(5)
C1 P1 Au1 117.2(4)
C19 P1 Au1 107.7(4)

loop_
_geom_bond_atom_site_label_1
_geom_bond_atom_site_label_2
_geom_bond_distance
C1 C6 1.393(18)
C1 C2 1.419(18)
C1 P1 1.809(13)
C2 C3 1.404(18)
C2 C7 1.505(19)
C3 C4 1.39(2)
C3 H3 0.94
C4 C5 1.38(2)
C4 H4 0.94
C5 C6 1.351(19)
C5 H5 0.94
C6 H6 0.94
C7 C8 1.409(19)
C7 C12 1.41(2)
C8 C9 1.38(2)
C8 H8 0.94
C9 C10 1.36(2)
C9 H9 0.94
C10 C11 1.37(2)
C10 H10 0.94
C11 C12 1.36(2)
C11 H11 0.94
C12 H12 0.94
C13 C14 1.379(19)
C13 C18 1.405(19)
C13 P1 1.792(13)
C14 C15 1.407(19)
C14 H14 0.94
C15 C16 1.34(2)
C15 H15 0.94
C16 C17 1.37(2)
C16 H16 0.94
C17 C18 1.377(19)
C17 H17 0.94
C18 H18 0.94
C19 C24 1.397(18)
C19 C20 1.399(19)
C19 P1 1.811(14)
C20 C21 1.37(2)
C20 H20 0.94
C21 C22 1.40(2)
C21 H21 0.94
C22 C23 1.34(2)
C22 H22 0.94
C23 C24 1.38(2)
C23 H23 0.94
C24 H24 0.94
Au1 P1 2.249(3)
Au1 Br1 2.4060(15)
